data_1529986
loop_
_publ_author_name
'Gicquel-Mayer, C.'
'Mayer, M.'

_publ_section_title
;
 Etude Structurale du Molybdate double Na.5 Zn2.75 (Mo O4)3
;
_journal_name_full 'Revue de Chimie Minerale'
_journal_page_first 91
_journal_page_last 98
_journal_volume 19
_journal_year 1982
_chemical_formula_sum 'Mo3 Na0.5 O12 Zn2.75'
_chemical_name_systematic 'Na.5 Zn2.75 (Mo O4)3'
_space_group_IT_number 2
_symmetry_space_group_name_Hall '-P 1'
_symmetry_space_group_name_H-M 'P -1'
_cell_angle_alpha 65.877
_cell_angle_beta 66.19
_cell_angle_gamma 78.17
_cell_formula_units_Z 2
_cell_length_a 6.983
_cell_length_b 8.594
_cell_length_c 10.825
_cell_volume 541.812
_citation_journal_id_ASTM RVCMA8
_cod_data_source_file Gicquel-Mayer_RVCMA8_1982_790.cif
_cod_data_source_block Mo3Na0.5O12Zn2.75
_cod_original_cell_volume 541.8117
_cod_database_code 1529986

loop_
_symmetry_equiv_pos_as_xyz
x,y,z
-x,-y,-z

loop_
_atom_site_label
_atom_site_type_symbol
_atom_site_fract_x
_atom_site_fract_y
_atom_site_fract_z
_atom_site_occupancy
_atom_site_U_iso_or_equiv
Na1 Na+1 0.5 0 0 1 0.0
O12 O-2 0.7958 0.2701 0.2383 1 0.0
O3 O-2 0.0923 0.5278 0.0825 1 0.0
O10 O-2 0.5079 0.9839 0.2764 1 0.0
O7 O-2 0.2854 0.6902 0.4683 1 0.0
O2 O-2 0.0669 0.564 0.351 1 0.0
Mo1 Mo+6 0.0415 0.1642 0.2409 1 0.0
Zn3 Zn+2 0.478 0.2236 0.3031 0.75 0.0
O6 O-2 0.2637 0.8022 0.0755 1 0.0
O11 O-2 0.678 0.665 0.2531 1 0.0
Zn2 Zn+2 0.9786 0.7011 0.4823 1 0.0
Zn1 Zn+2 0.7709 0.5496 0.1044 1 0.0
Mo3 Mo+6 0.5335 0.7677 0.3744 1 0.0
O1 O-2 0.007 0.9477 0.3308 1 0.0
O9 O-2 0.4717 0.4794 0.1528 1 0.0
Mo2 Mo+6 0.7802 0.4091 0.8332 1 0.0
O8 O-2 0.3459 0.2623 0.5001 1 0.0
O5 O-2 0.2193 0.1982 0.0637 1 0.0
O4 O-2 0.1416 0.2397 0.3329 1 0.0
